data_4131660
loop_
_publ_author_name
'Wu, Yilei'
'Zhou, Jiawang'
'Phelan, Brian T.'
'Mauck, Catherine M.'
'Stoddart, J. Fraser'
'Young, Ryan M.'
'Wasielewski, Michael R.'

_publ_section_title
;
 Probing Distance Dependent Charge-Transfer Character in Excimers of
 Extended Viologen Cyclophanes Using Femtosecond Vibrational Spectroscopy.
;
_journal_issue 40
_journal_name_full 'Journal of the American Chemical Society'
_journal_page_first 14265
_journal_page_last 14276
_journal_paper_doi 10.1021/jacs.7b08275
_journal_volume 139
_journal_year 2017
_chemical_formula_moiety 'C48 H40 N4, 4(F6 P), C2 H3 N'
_chemical_formula_sum 'C50 H43 F24 N5 P4'
_chemical_formula_weight 1293.77
_space_group_crystal_system triclinic
_space_group_IT_number 2
_space_group_name_Hall '-P 1'
_space_group_name_H-M_alt 'P -1'
_atom_sites_solution_hydrogens geom
_audit_creation_date 2016-01-22
_audit_creation_method
;
Olex2 1.2
(compiled 2015.09.30 svn.r3233 for OlexSys, GUI svn.r5103)
;
_cell_angle_alpha 83.000(3)
_cell_angle_beta 73.214(2)
_cell_angle_gamma 71.465(2)
_cell_formula_units_Z 1
_cell_length_a 9.6412(3)
_cell_length_b 11.9525(4)
_cell_length_c 13.9387(4)
_cell_measurement_reflns_used 3215
_cell_measurement_temperature 250(2)
_cell_measurement_theta_max 63.409
_cell_measurement_theta_min 3.313
_cell_volume 1457.24(8)
_computing_cell_refinement 'SAINT V8.34A (Bruker, 2013)'
_computing_data_collection 'APEX2 V2014.11-0 (Bruker, 2014)'
_computing_data_reduction 'Bruker SAINT'
_computing_molecular_graphics 'Olex2 (Dolomanov et al., 2009)'
_computing_publication_material 'Olex2 (Dolomanov et al., 2009)'
_computing_structure_refinement 'ShelXL (Sheldrick, 2015)'
_computing_structure_solution 'ShelXT (Sheldrick, 2015)'
_diffrn_ambient_temperature 250.03
_diffrn_detector_area_resol_mean 8
_diffrn_measured_fraction_theta_full 0.900
_diffrn_measured_fraction_theta_max 0.992
_diffrn_measurement_device_type 'Bruker Kappa APEX CCD area detector'
_diffrn_measurement_method '\w and \f scans'
_diffrn_radiation_monochromator 'Quazar optics'
_diffrn_radiation_type CuK\a
_diffrn_radiation_wavelength 1.54178
_diffrn_reflns_av_R_equivalents 0.0222
_diffrn_reflns_av_unetI/netI 0.0244
_diffrn_reflns_Laue_measured_fraction_full 0.900
_diffrn_reflns_Laue_measured_fraction_max 0.992
_diffrn_reflns_limit_h_max 11
_diffrn_reflns_limit_h_min -10
_diffrn_reflns_limit_k_max 11
_diffrn_reflns_limit_k_min -13
_diffrn_reflns_limit_l_max 15
_diffrn_reflns_limit_l_min -16
_diffrn_reflns_number 10403
_diffrn_reflns_point_group_measured_fraction_full 0.900
_diffrn_reflns_point_group_measured_fraction_max 0.992
_diffrn_reflns_theta_full 67.679
_diffrn_reflns_theta_max 63.666
_diffrn_reflns_theta_min 3.313
_diffrn_source microsource
_exptl_absorpt_coefficient_mu 2.255
_exptl_absorpt_correction_T_max 0.7526
_exptl_absorpt_correction_T_min 0.6474
_exptl_absorpt_correction_type multi-scan
_exptl_absorpt_process_details
;
SADABS-2014/5 (Bruker,2014/5) was used for absorption correction.
wR2(int) was 0.0471 before and 0.0366 after correction.
The Ratio of minimum to maximum transmission is 0.8602.
The \l/2 correction factor is 0.00150.
;
_exptl_crystal_colour colourless
_exptl_crystal_colour_primary colourless
_exptl_crystal_density_diffrn 1.474
_exptl_crystal_description block
_exptl_crystal_F_000 654
_exptl_crystal_recrystallization_method 'The material was recrystallised from --- by as supplied'
_exptl_crystal_size_max 0.216
_exptl_crystal_size_mid 0.144
_exptl_crystal_size_min 0.143
_refine_diff_density_max 1.152
_refine_diff_density_min -0.629
_refine_diff_density_rms 0.102
_refine_ls_extinction_method none
_refine_ls_goodness_of_fit_ref 1.437
_refine_ls_hydrogen_treatment constr
_refine_ls_matrix_type full
_refine_ls_number_parameters 481
_refine_ls_number_reflns 4751
_refine_ls_number_restraints 602
_refine_ls_restrained_S_all 1.509
_refine_ls_R_factor_all 0.1093
_refine_ls_R_factor_gt 0.0968
_refine_ls_shift/su_max 0.000
_refine_ls_shift/su_mean 0.000
_refine_ls_structure_factor_coef Fsqd
_refine_ls_weighting_details 'w=1/[\s^2^(Fo^2^)+(0.2000P)^2^] where P=(Fo^2^+2Fc^2^)/3'
_refine_ls_weighting_scheme calc
_refine_ls_wR_factor_gt 0.3130
_refine_ls_wR_factor_ref 0.3339
_reflns_Friedel_coverage 0.000
_reflns_number_gt 3702
_reflns_number_total 4751
_reflns_threshold_expression 'I > 2\s(I)'
_cod_data_source_file ja7b08275_si_002.cif
_cod_data_source_block cx0661a
_cod_database_code 4131660
_shelxl_version_number 2013-4
_shelx_space_group_comment
;
The symmetry employed for this shelxl refinement is uniquely defined
by the following loop, which should always be used as a source of
symmetry information in preference to the above space-group names.
They are only intended as comments.
;
_shelx_estimated_absorpt_t_max 0.739
_shelx_estimated_absorpt_t_min 0.642
_olex2_refinement_description
;
1. Fixed Uiso
 At 1.2 times of:
  All C(H) groups, All C(H,H) groups
 At 1.5 times of:
  All C(H,H,H) groups
2. Restrained distances
 P2-F9 \\sim P2-F8A \\sim P2-F8 \\sim P2-F12A \\sim P2-F12 \\sim P2-F11A \\sim
P2-F11 \\sim P2-F7A \\sim P2-
 F9A \\sim P2-F10 \\sim P2-F10A
 with sigma of 0.01
 F11-F10 \\sim F9-F7 \\sim F12-F8 \\sim F11A-F7A \\sim F12A-F8A \\sim F9A-F10A
\\sim F11A-F10A \\sim F9A-
 F7A \\sim F12A-F8A \\sim F11-F7 \\sim F12-F8 \\sim F9-F10 \\sim F7A-F10A \\sim
F11A-F8A \\sim F6A-F1 \\sim F2-
 F3A
 with sigma of 0.01
3. Rigid body (RIGU) restrains
 All non-hydrogen atoms
 with sigma for 1-2 distances of 0.004 and sigma for 1-3 distances of 0.004
4. Others
 Sof(F7A)=Sof(F8A)=Sof(F9A)=Sof(F10A)=Sof(F11A)=Sof(F12A)=1-FVAR(1)
 Sof(F7)=Sof(F8)=Sof(F9)=Sof(F10)=Sof(F11)=Sof(F12)=FVAR(1)
 Sof(F3A)=Sof(F4A)=Sof(F5A)=Sof(F6A)=1-FVAR(2)
 Sof(F3)=Sof(F4)=Sof(F5)=Sof(F6)=FVAR(2)
 Fixed Sof: N3(0.5) C25(0.5) C26(0.5) H26A(0.5) H26B(0.5) H26C(0.5)
5.a Secondary CH2 refined with riding coordinates:
 C1(H1A,H1B), C18(H18A,H18B)
5.b Aromatic/amide H refined with riding coordinates:
 C2(H2), C3(H3), C5(H5), C6(H6), C8(H8), C9(H9), C11(H11), C12(H12), C14(H14),
 C15(H15), C16(H16), C17(H17), C20(H20), C21(H21), C22(H22), C24(H24)
5.c Idealised Me refined as rotating group:
 C26(H26A,H26B,H26C)
;
_olex2_date_sample_submission 2016-01-19
_olex2_diffrn_ambient_temperature_device 'Oxford Cryosystems'
_olex2_exptl_crystal_mounting_method 'The crystal was mounted on a MITIGEN holder in Paratone oil'
_olex2_submission_original_sample_id cx0661a
_olex2_submission_special_instructions 'No special instructions were received'

loop_
_space_group_symop_operation_xyz
'x, y, z'
'-x, -y, -z'

loop_
_atom_site_label
_atom_site_type_symbol
_atom_site_fract_x
_atom_site_fract_y
_atom_site_fract_z
_atom_site_U_iso_or_equiv
_atom_site_adp_type
_atom_site_occupancy
_atom_site_site_symmetry_order
_atom_site_calc_flag
_atom_site_refinement_flags_posn
_atom_site_refinement_flags_adp
_atom_site_refinement_flags_occupancy
_atom_site_disorder_assembly
_atom_site_disorder_group
N1 N 1.0363(4) 0.1985(3) 0.1599(2) 0.0650(8) Uani 1 1 d . U . . .
N2 N 0.4259(4) 0.7832(3) 0.8227(2) 0.0656(8) Uani 1 1 d . U . . .
C1 C 1.1294(5) 0.1212(4) 0.0723(3) 0.0748(11) Uani 1 1 d . U . . .
H1A H 1.0709 0.1320 0.0231 0.090 Uiso 1 1 calc R . . . .
H1B H 1.1530 0.0382 0.0954 0.090 Uiso 1 1 calc R . . . .
C2 C 1.0174(5) 0.1518(4) 0.2534(3) 0.0726(10) Uani 1 1 d . U . . .
H2 H 1.0583 0.0701 0.2641 0.087 Uiso 1 1 calc R . . . .
C3 C 0.9392(5) 0.2221(4) 0.3328(3) 0.0739(11) Uani 1 1 d . U . . .
H3 H 0.9283 0.1884 0.3980 0.089 Uiso 1 1 calc R . . . .
C4 C 0.8751(4) 0.3425(3) 0.3199(3) 0.0572(8) Uani 1 1 d . U . . .
C5 C 0.8943(5) 0.3864(4) 0.2213(3) 0.0678(10) Uani 1 1 d . U . . .
H5 H 0.8512 0.4671 0.2081 0.081 Uiso 1 1 calc R . . . .
C6 C 0.9758(5) 0.3125(4) 0.1430(3) 0.0703(10) Uani 1 1 d . U . . .
H6 H 0.9886 0.3433 0.0768 0.084 Uiso 1 1 calc R . . . .
C7 C 0.7928(4) 0.4208(3) 0.4054(2) 0.0584(8) Uani 1 1 d . U . . .
C8 C 0.8159(6) 0.3855(4) 0.4995(3) 0.0858(13) Uani 1 1 d . U . . .
H8 H 0.8853 0.3118 0.5080 0.103 Uiso 1 1 calc R . . . .
C9 C 0.7397(6) 0.4558(4) 0.5803(3) 0.0848(13) Uani 1 1 d . U . . .
H9 H 0.7560 0.4286 0.6435 0.102 Uiso 1 1 calc R . . . .
C10 C 0.6395(4) 0.5660(3) 0.5708(3) 0.0610(9) Uani 1 1 d . U . . .
C11 C 0.6149(5) 0.6018(4) 0.4764(3) 0.0722(10) Uani 1 1 d . U . . .
H11 H 0.5459 0.6757 0.4680 0.087 Uiso 1 1 calc R . . . .
C12 C 0.6903(5) 0.5307(4) 0.3957(3) 0.0719(10) Uani 1 1 d . U . . .
H12 H 0.6721 0.5568 0.3328 0.086 Uiso 1 1 calc R . . . .
C13 C 0.5589(4) 0.6418(3) 0.6586(3) 0.0611(9) Uani 1 1 d . U . . .
C14 C 0.5231(5) 0.5948(4) 0.7547(3) 0.0682(10) Uani 1 1 d . U . . .
H14 H 0.5438 0.5126 0.7650 0.082 Uiso 1 1 calc R . . . .
C15 C 0.4578(5) 0.6664(4) 0.8356(3) 0.0702(10) Uani 1 1 d . U . . .
H15 H 0.4354 0.6328 0.9007 0.084 Uiso 1 1 calc R . . . .
C16 C 0.4544(5) 0.8328(4) 0.7306(3) 0.0758(11) Uani 1 1 d . U . . .
H16 H 0.4300 0.9154 0.7227 0.091 Uiso 1 1 calc R . . . .
C17 C 0.5186(5) 0.7652(4) 0.6477(3) 0.0745(11) Uani 1 1 d . U . . .
H17 H 0.5358 0.8014 0.5834 0.089 Uiso 1 1 calc R . . . .
C18 C 0.3634(5) 0.8588(4) 0.9134(3) 0.0769(11) Uani 1 1 d . U . . .
H18A H 0.2742 0.8393 0.9577 0.092 Uiso 1 1 calc R . . . .
H18B H 0.3318 0.9422 0.8924 0.092 Uiso 1 1 calc R . . . .
C19 C 0.4833(5) 0.8382(3) 0.9698(3) 0.0669(10) Uani 1 1 d . U . . .
C20 C 0.4597(6) 0.7921(4) 1.0678(3) 0.0797(11) Uani 1 1 d . U . . .
H20 H 0.3698 0.7724 1.0990 0.096 Uiso 1 1 calc R . . . .
C21 C 0.5640(7) 0.7760(5) 1.1174(3) 0.0897(13) Uani 1 1 d . U . . .
H21 H 0.5453 0.7463 1.1840 0.108 Uiso 1 1 calc R . . . .
C22 C 0.6988(6) 0.8017(4) 1.0737(3) 0.0784(11) Uani 1 1 d . U . . .
H22 H 0.7721 0.7879 1.1095 0.094 Uiso 1 1 calc R . . . .
C23 C 0.7245(5) 0.8481(3) 0.9766(3) 0.0670(10) Uani 1 1 d . U . . .
C24 C 0.6178(4) 0.8660(3) 0.9253(3) 0.0651(9) Uani 1 1 d . U . . .
H24 H 0.6354 0.8975 0.8592 0.078 Uiso 1 1 calc R . . . .
P2 P 0.68470(17) 0.06929(13) 0.60685(10) 0.0955(6) Uani 1 1 d D U . . .
F7 F 0.7017(5) 0.1121(6) 0.4927(3) 0.138(2) Uani 0.825(7) 1 d D U P A 1
F7A F 0.637(2) 0.0376(17) 0.5172(11) 0.159(7) Uani 0.175(7) 1 d D U P A 2
F8 F 0.6652(7) 0.0310(5) 0.7201(3) 0.147(2) Uani 0.825(7) 1 d D U P A 1
F8A F 0.733(2) 0.0936(17) 0.6993(12) 0.119(6) Uani 0.175(7) 1 d D U P A 2
F9 F 0.8526(5) 0.0708(5) 0.5938(4) 0.1356(19) Uani 0.825(7) 1 d D U P A 1
F9A F 0.653(2) 0.2006(9) 0.5680(17) 0.136(7) Uani 0.175(7) 1 d D U P A 2
F10 F 0.6218(6) 0.2027(4) 0.6364(4) 0.147(2) Uani 0.825(7) 1 d D U P A 1
F10A F 0.5157(11) 0.0956(14) 0.6721(12) 0.112(5) Uani 0.175(7) 1 d D U P A 2
F11 F 0.5185(6) 0.0694(6) 0.6117(5) 0.172(3) Uani 0.825(7) 1 d D U P A 1
F11A F 0.7133(19) -0.0649(7) 0.6450(14) 0.109(5) Uani 0.175(7) 1 d D U P A 2
F12 F 0.7451(7) -0.0648(4) 0.5804(4) 0.144(2) Uani 0.825(7) 1 d D U P A 1
F12A F 0.8579(12) 0.008(2) 0.5546(15) 0.132(6) Uani 0.175(7) 1 d D U P A 2
P1 P 0.84125(16) 0.41491(12) 0.88448(10) 0.0876(5) Uani 1 1 d . U . . .
F1 F 0.8207(4) 0.5307(3) 0.8139(3) 0.1227(12) Uani 1 1 d D U . . .
F2 F 0.8622(4) 0.2967(3) 0.9531(2) 0.1038(10) Uani 1 1 d D U . . .
F3 F 0.8811(8) 0.4805(4) 0.9573(4) 0.116(2) Uani 0.791(9) 1 d . U P B 1
F3A F 1.003(2) 0.4156(16) 0.8973(18) 0.118(6) Uani 0.209(9) 1 d D U P B 2
F4 F 0.6678(6) 0.4551(6) 0.9378(4) 0.1018(17) Uani 0.791(9) 1 d . U P B 1
F4A F 0.782(3) 0.4731(18) 1.0167(17) 0.124(6) Uani 0.209(9) 1 d . U P B 2
F5 F 0.8066(7) 0.3469(5) 0.8047(4) 0.1051(16) Uani 0.791(9) 1 d . U P B 1
F5A F 0.640(3) 0.428(3) 0.916(2) 0.116(6) Uani 0.209(9) 1 d . U P B 2
F6 F 1.0202(5) 0.3692(4) 0.8246(4) 0.1129(18) Uani 0.791(9) 1 d . U P B 1
F6A F 0.857(4) 0.3388(9) 0.814(3) 0.136(6) Uani 0.209(9) 1 d D U P B 2
N3 N 0.8950(8) 0.9537(6) 0.1917(6) 0.0710(16) Uani 0.5 1 d . U P . .
C25 C 0.8859(8) 0.8999(7) 0.2599(6) 0.0627(16) Uani 0.5 1 d . U P . .
C26 C 0.8763(13) 0.8282(9) 0.3505(6) 0.093(3) Uani 0.5 1 d . U P . .
H26A H 0.8047 0.8751 0.4060 0.139 Uiso 0.5 1 calc GR . P . .
H26B H 0.9755 0.7986 0.3635 0.139 Uiso 0.5 1 calc GR . P . .
H26C H 0.8423 0.7622 0.3433 0.139 Uiso 0.5 1 calc GR . P . .

loop_
_atom_site_aniso_label
_atom_site_aniso_U_11
_atom_site_aniso_U_22
_atom_site_aniso_U_33
_atom_site_aniso_U_23
_atom_site_aniso_U_13
_atom_site_aniso_U_12
N1 0.0644(17) 0.0690(18) 0.0634(17) -0.0128(14) -0.0159(14) -0.0196(14)
N2 0.0614(17) 0.0659(18) 0.0648(18) -0.0127(14) -0.0146(14) -0.0105(14)
C1 0.080(3) 0.082(3) 0.064(2) -0.0229(19) -0.0127(19) -0.025(2)
C2 0.083(3) 0.063(2) 0.067(2) -0.0028(17) -0.0210(19) -0.0144(18)
C3 0.091(3) 0.067(2) 0.056(2) 0.0038(16) -0.0178(19) -0.0168(19)
C4 0.0590(18) 0.0613(19) 0.0535(18) 0.0004(14) -0.0188(14) -0.0184(15)
C5 0.081(2) 0.065(2) 0.0524(18) 0.0037(15) -0.0209(16) -0.0150(18)
C6 0.087(3) 0.072(2) 0.0494(19) -0.0008(16) -0.0202(17) -0.0181(19)
C7 0.0656(19) 0.0603(19) 0.0490(17) 0.0040(14) -0.0172(14) -0.0186(15)
C8 0.106(3) 0.076(3) 0.062(2) -0.0033(19) -0.037(2) 0.005(2)
C9 0.104(3) 0.079(3) 0.054(2) -0.0052(18) -0.030(2) 0.005(2)
C10 0.067(2) 0.0618(19) 0.0528(18) -0.0006(15) -0.0175(15) -0.0159(16)
C11 0.083(3) 0.065(2) 0.060(2) 0.0011(16) -0.0238(18) -0.0062(19)
C12 0.084(3) 0.071(2) 0.0543(19) 0.0030(16) -0.0241(18) -0.0108(19)
C13 0.0619(19) 0.064(2) 0.0558(18) -0.0026(15) -0.0181(15) -0.0147(16)
C14 0.082(2) 0.062(2) 0.0573(19) -0.0022(16) -0.0181(17) -0.0167(18)
C15 0.078(2) 0.071(2) 0.057(2) -0.0035(16) -0.0171(17) -0.0161(18)
C16 0.085(3) 0.063(2) 0.072(2) -0.0068(18) -0.0135(19) -0.0173(19)
C17 0.090(3) 0.061(2) 0.064(2) -0.0016(17) -0.0139(19) -0.0175(19)
C18 0.070(2) 0.084(3) 0.069(2) -0.025(2) -0.0117(18) -0.011(2)
C19 0.073(2) 0.064(2) 0.0579(19) -0.0177(16) -0.0097(16) -0.0134(17)
C20 0.091(3) 0.087(3) 0.058(2) -0.0127(19) -0.0050(18) -0.030(2)
C21 0.111(3) 0.103(3) 0.053(2) 0.002(2) -0.017(2) -0.035(3)
C22 0.094(3) 0.082(3) 0.058(2) -0.0069(18) -0.0269(19) -0.017(2)
C23 0.075(2) 0.065(2) 0.0578(19) -0.0174(16) -0.0144(17) -0.0131(17)
C24 0.076(2) 0.064(2) 0.0491(18) -0.0088(15) -0.0126(16) -0.0144(17)
P2 0.0951(10) 0.0953(10) 0.0809(9) 0.0292(7) -0.0215(7) -0.0209(7)
F7 0.143(4) 0.191(5) 0.082(2) 0.046(3) -0.039(2) -0.062(4)
F7A 0.152(14) 0.184(14) 0.133(10) -0.010(9) -0.056(9) -0.021(11)
F8 0.166(5) 0.132(4) 0.078(2) 0.036(2) -0.007(2) 0.008(3)
F8A 0.117(11) 0.113(11) 0.125(9) -0.004(8) -0.032(8) -0.031(9)
F9 0.126(3) 0.151(5) 0.143(4) 0.028(3) -0.051(3) -0.057(3)
F9A 0.131(13) 0.126(8) 0.135(13) 0.029(7) -0.038(10) -0.025(7)
F10 0.191(5) 0.115(3) 0.107(3) 0.020(2) -0.032(3) -0.023(3)
F10A 0.102(7) 0.113(11) 0.112(10) -0.020(8) -0.021(6) -0.020(6)
F11 0.119(4) 0.198(6) 0.184(6) 0.084(5) -0.048(3) -0.053(4)
F11A 0.106(10) 0.099(7) 0.114(11) 0.012(6) -0.036(9) -0.020(6)
F12 0.172(5) 0.113(3) 0.129(4) -0.005(3) -0.021(4) -0.034(3)
F12A 0.107(8) 0.137(12) 0.124(11) 0.006(9) -0.009(7) -0.022(7)
P1 0.0892(9) 0.0935(10) 0.0886(9) 0.0175(7) -0.0403(7) -0.0312(7)
F1 0.108(2) 0.133(3) 0.139(3) 0.053(2) -0.058(2) -0.050(2)
F2 0.126(2) 0.0953(19) 0.105(2) 0.0238(16) -0.0590(18) -0.0377(17)
F3 0.168(5) 0.101(3) 0.110(3) 0.021(2) -0.071(4) -0.061(3)
F3A 0.117(8) 0.118(11) 0.130(12) 0.027(9) -0.061(8) -0.036(7)
F4 0.092(3) 0.112(4) 0.087(3) 0.024(2) -0.016(2) -0.028(2)
F4A 0.142(12) 0.120(10) 0.116(8) 0.000(7) -0.053(7) -0.031(8)
F5 0.111(4) 0.142(4) 0.080(2) 0.005(2) -0.039(2) -0.052(3)
F5A 0.115(8) 0.105(12) 0.137(13) 0.014(9) -0.049(7) -0.036(6)
F6 0.085(2) 0.118(3) 0.132(4) 0.013(3) -0.026(2) -0.034(2)
F6A 0.139(14) 0.153(10) 0.122(8) -0.013(7) -0.061(8) -0.026(8)
N3 0.077(4) 0.065(4) 0.087(4) 0.003(3) -0.047(3) -0.022(3)
C25 0.060(4) 0.058(4) 0.077(4) -0.018(3) -0.031(3) -0.009(3)
C26 0.111(7) 0.086(6) 0.059(4) -0.010(4) -0.018(4) 0.001(5)

loop_
_atom_type_symbol
_atom_type_description
_atom_type_scat_dispersion_real
_atom_type_scat_dispersion_imag
_atom_type_scat_source
C C 0.0181 0.0091 'International Tables Vol C Tables 4.2.6.8 and 6.1.1.4'
H H 0.0000 0.0000 'International Tables Vol C Tables 4.2.6.8 and 6.1.1.4'
F F 0.0727 0.0534 'International Tables Vol C Tables 4.2.6.8 and 6.1.1.4'
N N 0.0311 0.0180 'International Tables Vol C Tables 4.2.6.8 and 6.1.1.4'
P P 0.2955 0.4335 'International Tables Vol C Tables 4.2.6.8 and 6.1.1.4'

loop_
_geom_angle_atom_site_label_1
_geom_angle_atom_site_label_2
_geom_angle_atom_site_label_3
_geom_angle
_geom_angle_site_symmetry_1
_geom_angle_site_symmetry_3
C2 N1 C1 120.0(4) . .
C6 N1 C1 119.1(3) . .
C6 N1 C2 121.0(3) . .
C15 N2 C16 120.6(3) . .
C15 N2 C18 119.1(4) . .
C16 N2 C18 120.2(3) . .
N1 C1 H1A 109.6 . .
N1 C1 H1B 109.6 . .
N1 C1 C23 110.5(3) . 2_766
H1A C1 H1B 108.1 . .
C23 C1 H1A 109.6 2_766 .
C23 C1 H1B 109.6 2_766 .
N1 C2 H2 120.0 . .
N1 C2 C3 120.1(4) . .
C3 C2 H2 120.0 . .
C2 C3 H3 119.2 . .
C2 C3 C4 121.6(4) . .
C4 C3 H3 119.2 . .
C3 C4 C5 116.2(3) . .
C3 C4 C7 122.3(3) . .
C5 C4 C7 121.5(3) . .
C4 C5 H5 119.8 . .
C6 C5 C4 120.5(4) . .
C6 C5 H5 119.8 . .
N1 C6 C5 120.7(4) . .
N1 C6 H6 119.7 . .
C5 C6 H6 119.7 . .
C8 C7 C4 120.2(3) . .
C8 C7 C12 117.6(3) . .
C12 C7 C4 122.2(3) . .
C7 C8 H8 119.3 . .
C9 C8 C7 121.4(4) . .
C9 C8 H8 119.3 . .
C8 C9 H9 119.4 . .
C8 C9 C10 121.3(4) . .
C10 C9 H9 119.4 . .
C9 C10 C11 117.7(4) . .
C9 C10 C13 120.8(3) . .
C11 C10 C13 121.5(4) . .
C10 C11 H11 119.6 . .
C12 C11 C10 120.9(4) . .
C12 C11 H11 119.6 . .
C7 C12 H12 119.4 . .
C11 C12 C7 121.2(4) . .
C11 C12 H12 119.4 . .
C14 C13 C10 121.9(4) . .
C14 C13 C17 116.9(4) . .
C17 C13 C10 121.2(4) . .
C13 C14 H14 119.6 . .
C15 C14 C13 120.9(4) . .
C15 C14 H14 119.6 . .
N2 C15 C14 120.5(4) . .
N2 C15 H15 119.7 . .
C14 C15 H15 119.7 . .
N2 C16 H16 119.5 . .
N2 C16 C17 121.0(4) . .
C17 C16 H16 119.5 . .
C13 C17 H17 120.0 . .
C16 C17 C13 120.0(4) . .
C16 C17 H17 120.0 . .
N2 C18 H18A 109.6 . .
N2 C18 H18B 109.6 . .
N2 C18 C19 110.1(3) . .
H18A C18 H18B 108.2 . .
C19 C18 H18A 109.6 . .
C19 C18 H18B 109.6 . .
C20 C19 C18 120.4(4) . .
C20 C19 C24 118.6(4) . .
C24 C19 C18 121.0(4) . .
C19 C20 H20 119.9 . .
C21 C20 C19 120.2(4) . .
C21 C20 H20 119.9 . .
C20 C21 H21 119.1 . .
C20 C21 C22 121.8(4) . .
C22 C21 H21 119.1 . .
C21 C22 H22 120.5 . .
C21 C22 C23 119.0(4) . .
C23 C22 H22 120.5 . .
C22 C23 C1 119.9(4) . 2_766
C24 C23 C1 120.4(4) . 2_766
C24 C23 C22 119.7(4) . .
C19 C24 H24 119.7 . .
C23 C24 C19 120.7(4) . .
C23 C24 H24 119.7 . .
F7A P2 F8A 176.7(8) . .
F7A P2 F11A 88.5(5) . .
F7A P2 F12A 90.8(11) . .
F8 P2 F7 178.3(3) . .
F8 P2 F9 91.7(3) . .
F8 P2 F10 89.7(3) . .
F8 P2 F11 92.2(3) . .
F8 P2 F12 88.8(3) . .
F8A P2 F11A 88.2(5) . .
F8A P2 F12A 88.8(5) . .
F9 P2 F7 88.6(2) . .
F9 P2 F11 176.0(3) . .
F9A P2 F7A 89.9(5) . .
F9A P2 F8A 93.3(10) . .
F9A P2 F10A 90.3(5) . .
F9A P2 F11A 178.2(8) . .
F9A P2 F12A 105.3(12) . .
F10 P2 F7 88.6(3) . .
F10 P2 F9 90.5(3) . .
F10 P2 F11 90.0(3) . .
F10A P2 F7A 89.5(5) . .
F10A P2 F8A 90.0(10) . .
F10A P2 F11A 88.8(5) . .
F10A P2 F12A 164.4(12) . .
F11 P2 F7 87.5(3) . .
F12 P2 F7 92.9(3) . .
F12 P2 F9 90.2(3) . .
F12 P2 F10 178.4(3) . .
F12 P2 F11 89.4(4) . .
F12A P2 F11A 75.6(12) . .
F1 P1 F2 178.6(2) . .
F1 P1 F3A 94.7(5) . .
F1 P1 F4A 104.2(7) . .
F1 P1 F5 89.8(3) . .
F1 P1 F5A 92.2(10) . .
F1 P1 F6 90.0(2) . .
F2 P1 F3A 85.9(5) . .
F2 P1 F4A 77.1(7) . .
F2 P1 F5 88.8(2) . .
F2 P1 F5A 87.6(10) . .
F2 P1 F6 89.6(2) . .
F3 P1 F1 89.0(2) . .
F3 P1 F2 92.3(2) . .
F3 P1 F4 93.5(3) . .
F3 P1 F5 177.4(4) . .
F3 P1 F6 89.6(3) . .
F3A P1 F4A 78.8(11) . .
F3A P1 F5A 159.6(13) . .
F4 P1 F1 90.0(3) . .
F4 P1 F2 90.3(3) . .
F4 P1 F5 88.9(3) . .
F4 P1 F6 176.9(3) . .
F5 P1 F6 88.1(3) . .
F5A P1 F4A 80.9(11) . .
F6A P1 F1 96.2(10) . .
F6A P1 F2 82.3(10) . .
F6A P1 F3A 112.8(16) . .
F6A P1 F4A 155.7(15) . .
F6A P1 F5A 85.4(16) . .
N3 C25 C26 179.0(9) . .
C25 C26 H26A 109.5 . .
C25 C26 H26B 109.5 . .
C25 C26 H26C 109.5 . .
H26A C26 H26B 109.5 . .
H26A C26 H26C 109.5 . .
H26B C26 H26C 109.5 . .

loop_
_geom_bond_atom_site_label_1
_geom_bond_atom_site_label_2
_geom_bond_distance
_geom_bond_site_symmetry_2
N1 C1 1.504(5) .
N1 C2 1.340(5) .
N1 C6 1.322(5) .
N2 C15 1.332(5) .
N2 C16 1.337(5) .
N2 C18 1.507(5) .
C1 H1A 0.9800 .
C1 H1B 0.9800 .
C1 C23 1.516(6) 2_766
C2 H2 0.9400 .
C2 C3 1.357(6) .
C3 H3 0.9400 .
C3 C4 1.386(6) .
C4 C5 1.392(5) .
C4 C7 1.476(5) .
C5 H5 0.9400 .
C5 C6 1.373(5) .
C6 H6 0.9400 .
C7 C8 1.387(5) .
C7 C12 1.389(6) .
C8 H8 0.9400 .
C8 C9 1.370(6) .
C9 H9 0.9400 .
C9 C10 1.381(6) .
C10 C11 1.396(5) .
C10 C13 1.483(5) .
C11 H11 0.9400 .
C11 C12 1.373(6) .
C12 H12 0.9400 .
C13 C14 1.380(5) .
C13 C17 1.401(6) .
C14 H14 0.9400 .
C14 C15 1.372(5) .
C15 H15 0.9400 .
C16 H16 0.9400 .
C16 C17 1.366(6) .
C17 H17 0.9400 .
C18 H18A 0.9800 .
C18 H18B 0.9800 .
C18 C19 1.520(6) .
C19 C20 1.392(6) .
C19 C24 1.392(6) .
C20 H20 0.9400 .
C20 C21 1.332(7) .
C21 H21 0.9400 .
C21 C22 1.381(7) .
C22 H22 0.9400 .
C22 C23 1.384(6) .
C23 C1 1.516(6) 2_766
C23 C24 1.364(6) .
C24 H24 0.9400 .
P2 F7 1.589(4) .
P2 F7A 1.573(7) .
P2 F8 1.564(4) .
P2 F8A 1.576(7) .
P2 F9 1.582(4) .
P2 F9A 1.560(7) .
P2 F10 1.576(4) .
P2 F10A 1.571(7) .
P2 F11 1.584(5) .
P2 F11A 1.589(7) .
P2 F12 1.571(4) .
P2 F12A 1.583(8) .
P1 F1 1.590(3) .
P1 F2 1.598(3) .
P1 F3 1.550(4) .
P1 F3A 1.628(14) .
P1 F4 1.561(5) .
P1 F4A 1.91(2) .
P1 F5 1.618(5) .
P1 F5A 1.82(3) .
P1 F6 1.628(4) .
P1 F6A 1.37(2) .
N3 C25 1.078(10) .
C25 C26 1.435(13) .
C26 H26A 0.9700 .
C26 H26B 0.9700 .
C26 H26C 0.9700 .

loop_
_geom_torsion_atom_site_label_1
_geom_torsion_atom_site_label_2
_geom_torsion_atom_site_label_3
_geom_torsion_atom_site_label_4
_geom_torsion
_geom_torsion_site_symmetry_1
_geom_torsion_site_symmetry_4
N1 C2 C3 C4 1.1(7) . .
N2 C16 C17 C13 -1.5(7) . .
N2 C18 C19 C20 -117.6(4) . .
N2 C18 C19 C24 63.2(5) . .
C1 N1 C2 C3 177.1(4) . .
C1 N1 C6 C5 -177.9(4) . .
C1 C23 C24 C19 -180.0(3) 2_766 .
C2 N1 C1 C23 -111.2(4) . 2_766
C2 N1 C6 C5 1.3(6) . .
C2 C3 C4 C5 0.6(6) . .
C2 C3 C4 C7 -178.5(4) . .
C3 C4 C5 C6 -1.4(6) . .
C3 C4 C7 C8 20.1(6) . .
C3 C4 C7 C12 -159.6(4) . .
C4 C5 C6 N1 0.5(6) . .
C4 C7 C8 C9 -179.2(5) . .
C4 C7 C12 C11 179.9(4) . .
C5 C4 C7 C8 -158.9(4) . .
C5 C4 C7 C12 21.4(6) . .
C6 N1 C1 C23 68.0(5) . 2_766
C6 N1 C2 C3 -2.1(6) . .
C7 C4 C5 C6 177.7(4) . .
C7 C8 C9 C10 -1.6(9) . .
C8 C7 C12 C11 0.2(7) . .
C8 C9 C10 C11 1.9(8) . .
C8 C9 C10 C13 -179.4(5) . .
C9 C10 C11 C12 -1.2(7) . .
C9 C10 C13 C14 -29.6(6) . .
C9 C10 C13 C17 148.9(5) . .
C10 C11 C12 C7 0.2(7) . .
C10 C13 C14 C15 175.5(4) . .
C10 C13 C17 C16 -175.2(4) . .
C11 C10 C13 C14 149.0(4) . .
C11 C10 C13 C17 -32.4(6) . .
C12 C7 C8 C9 0.5(7) . .
C13 C10 C11 C12 -179.9(4) . .
C13 C14 C15 N2 0.8(7) . .
C14 C13 C17 C16 3.4(6) . .
C15 N2 C16 C17 -0.8(7) . .
C15 N2 C18 C19 67.6(5) . .
C16 N2 C15 C14 1.2(6) . .
C16 N2 C18 C19 -109.8(4) . .
C17 C13 C14 C15 -3.1(6) . .
C18 N2 C15 C14 -176.1(4) . .
C18 N2 C16 C17 176.5(4) . .
C18 C19 C20 C21 -178.9(4) . .
C18 C19 C24 C23 179.5(3) . .
C19 C20 C21 C22 -1.3(7) . .
C20 C19 C24 C23 0.3(5) . .
C20 C21 C22 C23 1.6(7) . .
C21 C22 C23 C1 179.1(4) . 2_766
C21 C22 C23 C24 -0.9(6) . .
C22 C23 C24 C19 0.0(6) . .
C24 C19 C20 C21 0.3(6) . .
